data_4500653
loop_
_publ_author_name
'Chen, Min'
'Chen, Shui-Sheng'
'Okamura, Taka-aki'
'Su, Zhi'
'Chen, Man-Sheng'
'Zhao, Yue'
'Sun, Wei-Yin'
'Ueyama, Norikazu'

_publ_section_title
;
 pH Dependent Structural Diversity of Metal Complexes with
 5-(4H-1,2,4-Triazol-4-yl)benzene-1,3-dicarboxylic Acid
;
_journal_issue 5
_journal_name_full 'Crystal Growth &amp; Design'
_journal_page_first 1901
_journal_paper_doi 10.1021/cg200068v
_journal_volume 11
_journal_year 2011
_chemical_formula_moiety 'C20 H26 N6 Ni O15'
_chemical_formula_sum 'C20 H26 N6 Ni O15'
_chemical_formula_weight 649.18
_chemical_name_systematic
; 
?
;
_space_group_IT_number 15
_symmetry_cell_setting monoclinic
_symmetry_Int_Tables_number 15
_symmetry_space_group_name_Hall '-C 2yc'
_symmetry_space_group_name_H-M 'C 1 2/c 1'
_atom_sites_solution_hydrogens geom
_atom_sites_solution_primary direct
_atom_sites_solution_secondary difmap
_audit_creation_date 2011-02-17
_audit_creation_method SHELXL-97
_cell_angle_alpha 90.00
_cell_angle_beta 118.296(8)
_cell_angle_gamma 90.00
_cell_formula_units_Z 4
_cell_length_a 26.495(4)
_cell_length_b 6.6189(11)
_cell_length_c 16.996(3)
_cell_measurement_reflns_used 6532
_cell_measurement_temperature 200
_cell_measurement_theta_max 25.37
_cell_measurement_theta_min 3.20
_cell_volume 2624.4(8)
_computing_structure_refinement 'SHELXL-97 (Sheldrick, 1997)'
_computing_structure_solution 'SHELXS-97 (Sheldrick, 2008)'
_diffrn_ambient_temperature 200
_diffrn_detector_area_resol_mean 10.00
_diffrn_measured_fraction_theta_full 0.998
_diffrn_measured_fraction_theta_max 0.998
_diffrn_measurement_device_type 'Rigaku RAXIS-RAPID II'
_diffrn_measurement_method \w
_diffrn_radiation_source
;
 MicroMax-007HF microfocus rotating anode X-ray generator
;
_diffrn_radiation_type MoK\a
_diffrn_radiation_wavelength 0.71075
_diffrn_reflns_av_R_equivalents 0.1066
_diffrn_reflns_av_sigmaI/netI 0.0888
_diffrn_reflns_limit_h_max 31
_diffrn_reflns_limit_h_min -28
_diffrn_reflns_limit_k_max 7
_diffrn_reflns_limit_k_min -7
_diffrn_reflns_limit_l_max 20
_diffrn_reflns_limit_l_min -20
_diffrn_reflns_number 9098
_diffrn_reflns_theta_full 25.00
_diffrn_reflns_theta_max 25.00
_diffrn_reflns_theta_min 3.20
_exptl_absorpt_coefficient_mu 0.826
_exptl_absorpt_correction_type none
_exptl_crystal_colour Pale-blue
_exptl_crystal_density_diffrn 1.643
_exptl_crystal_density_method 'not measured'
_exptl_crystal_description block
_exptl_crystal_F_000 1344
_exptl_crystal_size_max 0.10
_exptl_crystal_size_mid 0.10
_exptl_crystal_size_min 0.03
_refine_diff_density_max 0.665
_refine_diff_density_min -0.351
_refine_diff_density_rms 0.090
_refine_ls_extinction_method none
_refine_ls_goodness_of_fit_ref 1.056
_refine_ls_hydrogen_treatment mixed
_refine_ls_matrix_type full
_refine_ls_number_parameters 216
_refine_ls_number_reflns 2309
_refine_ls_number_restraints 4
_refine_ls_restrained_S_all 1.056
_refine_ls_R_factor_all 0.0965
_refine_ls_R_factor_gt 0.0625
_refine_ls_shift/su_max 0.000
_refine_ls_shift/su_mean 0.000
_refine_ls_structure_factor_coef Fsqd
_refine_ls_weighting_details 'calc w=1/[\s^2^(Fo^2^)+(0.0734P)^2^+0.4664P] where P=(Fo^2^+2Fc^2^)/3'
_refine_ls_weighting_scheme calc
_refine_ls_wR_factor_gt 0.1325
_refine_ls_wR_factor_ref 0.1476
_reflns_number_gt 1665
_reflns_number_total 2309
_reflns_threshold_expression I>2\s(I)
_cod_data_source_file cg200068v_si_002.cif
_cod_data_source_block 3
_cod_original_cell_volume 2624.4(7)
_cod_database_code 4500653

loop_
_symmetry_equiv_pos_as_xyz
'x, y, z'
'-x, y, -z+1/2'
'x+1/2, y+1/2, z'
'-x+1/2, y+1/2, -z+1/2'
'-x, -y, -z'
'x, -y, z-1/2'
'-x+1/2, -y+1/2, -z'
'x+1/2, -y+1/2, z-1/2'

loop_
_atom_site_label
_atom_site_type_symbol
_atom_site_fract_x
_atom_site_fract_y
_atom_site_fract_z
_atom_site_U_iso_or_equiv
_atom_site_adp_type
_atom_site_occupancy
_atom_site_symmetry_multiplicity
_atom_site_calc_flag
_atom_site_refinement_flags
Ni1 Ni 0.5000 0.5000 0.5000 0.0386(3) Uani 1 2 d S
O1 O 0.11342(11) 0.5523(4) 0.10241(16) 0.0478(7) Uani 1 1 d .
O2 O 0.06055(11) 0.5291(4) 0.17175(16) 0.0436(7) Uani 1 1 d .
O3 O 0.14927(13) 0.5344(5) 0.4920(2) 0.0747(11) Uani 1 1 d .
H6 H 0.146(2) 0.515(6) 0.543(3) 0.090 Uiso 1 1 d .
O4 O 0.24183(12) 0.4727(4) 0.57971(17) 0.0521(8) Uani 1 1 d .
O5 O 0.52129(10) 0.7657(4) 0.45839(16) 0.0458(7) Uani 1 1 d D
H7 H 0.4987(13) 0.853(5) 0.430(2) 0.055 Uiso 1 1 d D
H8 H 0.5447(13) 0.827(6) 0.5002(19) 0.055 Uiso 1 1 d D
O6 O 0.48192(11) 0.6637(5) 0.58795(17) 0.0495(7) Uani 1 1 d .
H9 H 0.5078(16) 0.739(7) 0.619(3) 0.059 Uiso 1 1 d .
H10 H 0.4672(17) 0.606(7) 0.619(3) 0.059 Uiso 1 1 d .
O7 O -0.07841(17) 0.0331(6) 0.1589(3) 0.0749(11) Uani 1 1 d D
H11 H -0.083(3) -0.012(7) 0.200(3) 0.090 Uiso 1 1 d D
H12 H -0.0544(17) 0.123(6) 0.182(3) 0.090 Uiso 1 1 d D
O8 O 0.0000 0.3506(7) 0.2500 0.0684(13) Uani 1 2 d S
H13 H -0.013(2) 0.422(7) 0.279(3) 0.082 Uiso 1 1 d .
N11 N 0.32119(13) 0.5264(4) 0.35383(19) 0.0372(8) Uani 1 1 d .
N12 N 0.41417(13) 0.5250(4) 0.40795(19) 0.0407(8) Uani 1 1 d .
N13 N 0.38973(13) 0.5244(4) 0.3146(2) 0.0411(8) Uani 1 1 d .
C1 C 0.26480(16) 0.5236(5) 0.3490(2) 0.0379(9) Uani 1 1 d .
C2 C 0.21611(16) 0.5305(5) 0.2659(2) 0.0387(9) Uani 1 1 d .
H1 H 0.2197 0.5361 0.2129 0.046 Uiso 1 1 calc R
C3 C 0.16197(16) 0.5291(5) 0.2610(2) 0.0393(9) Uani 1 1 d .
C4 C 0.15765(16) 0.5217(5) 0.3396(2) 0.0396(9) Uani 1 1 d .
H2 H 0.1210 0.5218 0.3368 0.048 Uiso 1 1 calc R
C5 C 0.20680(16) 0.5141(5) 0.4219(2) 0.0396(9) Uani 1 1 d .
C6 C 0.26083(16) 0.5136(5) 0.4272(2) 0.0396(9) Uani 1 1 d .
H3 H 0.2944 0.5065 0.4835 0.048 Uiso 1 1 calc R
C11 C 0.37278(16) 0.5260(5) 0.4284(3) 0.0438(10) Uani 1 1 d .
H4 H 0.3780 0.5264 0.4877 0.053 Uiso 1 1 calc R
C12 C 0.33424(16) 0.5256(5) 0.2849(3) 0.0409(9) Uani 1 1 d .
H5 H 0.3066 0.5259 0.2234 0.049 Uiso 1 1 calc R
C31 C 0.10805(16) 0.5369(5) 0.1719(2) 0.0382(9) Uani 1 1 d .
C51 C 0.20212(17) 0.5032(5) 0.5070(3) 0.0406(9) Uani 1 1 d .

loop_
_atom_site_aniso_label
_atom_site_aniso_U_11
_atom_site_aniso_U_22
_atom_site_aniso_U_33
_atom_site_aniso_U_23
_atom_site_aniso_U_13
_atom_site_aniso_U_12
Ni1 0.0312(4) 0.0453(5) 0.0398(4) -0.0010(3) 0.0172(3) -0.0006(3)
O1 0.0393(15) 0.064(2) 0.0394(15) 0.0011(12) 0.0185(12) 0.0066(12)
O2 0.0340(14) 0.0524(19) 0.0455(15) 0.0043(11) 0.0199(12) 0.0025(11)
O3 0.0472(19) 0.136(3) 0.0458(18) 0.0095(17) 0.0257(16) 0.0061(17)
O4 0.0451(17) 0.071(2) 0.0376(16) 0.0027(12) 0.0179(14) 0.0025(13)
O5 0.0401(16) 0.0463(18) 0.0448(15) 0.0040(13) 0.0150(12) 0.0011(12)
O6 0.0452(16) 0.055(2) 0.0508(17) -0.0101(13) 0.0247(13) -0.0104(13)
O7 0.087(3) 0.074(3) 0.091(3) -0.0104(19) 0.065(3) -0.0108(17)
O8 0.091(3) 0.063(3) 0.077(3) 0.000 0.062(3) 0.000
N11 0.0307(16) 0.042(2) 0.0382(17) -0.0023(13) 0.0158(14) -0.0004(13)
N12 0.0354(17) 0.045(2) 0.0409(18) 0.0013(13) 0.0173(15) 0.0018(13)
N13 0.0368(17) 0.050(2) 0.0373(17) -0.0002(13) 0.0180(14) -0.0014(14)
C1 0.038(2) 0.031(2) 0.044(2) -0.0003(15) 0.0186(18) 0.0004(15)
C2 0.042(2) 0.039(2) 0.041(2) 0.0009(15) 0.0246(19) 0.0012(16)
C3 0.042(2) 0.033(2) 0.041(2) 0.0003(15) 0.0181(18) -0.0019(16)
C4 0.033(2) 0.044(2) 0.044(2) 0.0020(16) 0.0205(18) -0.0009(16)
C5 0.038(2) 0.038(2) 0.042(2) 0.0001(16) 0.0180(18) -0.0013(16)
C6 0.037(2) 0.040(2) 0.038(2) -0.0005(16) 0.0141(17) 0.0000(16)
C11 0.038(2) 0.052(3) 0.040(2) -0.0035(17) 0.0171(18) -0.0007(17)
C12 0.034(2) 0.046(3) 0.042(2) 0.0021(16) 0.0177(17) 0.0008(16)
C31 0.038(2) 0.037(2) 0.042(2) 0.0018(15) 0.0211(18) 0.0017(16)
C51 0.036(2) 0.046(2) 0.041(2) -0.0008(17) 0.0196(19) -0.0028(17)

loop_
_atom_type_symbol
_atom_type_description
_atom_type_scat_dispersion_real
_atom_type_scat_dispersion_imag
_atom_type_scat_source
C C 0.0033 0.0016 'International Tables Vol C Tables 4.2.6.8 and 6.1.1.4'
H H 0.0000 0.0000 'International Tables Vol C Tables 4.2.6.8 and 6.1.1.4'
N N 0.0061 0.0033 'International Tables Vol C Tables 4.2.6.8 and 6.1.1.4'
Ni Ni 0.3393 1.1124 'International Tables Vol C Tables 4.2.6.8 and 6.1.1.4'
O O 0.0106 0.0060 'International Tables Vol C Tables 4.2.6.8 and 6.1.1.4'

loop_
_geom_angle_atom_site_label_1
_geom_angle_atom_site_label_2
_geom_angle_atom_site_label_3
_geom_angle
_geom_angle_site_symmetry_1
_geom_angle_site_symmetry_3
N12 Ni1 N12 179.997(1) 5_666 .
N12 Ni1 O5 86.93(10) 5_666 .
N12 Ni1 O5 93.07(10) . .
N12 Ni1 O5 93.07(10) 5_666 5_666
N12 Ni1 O5 86.93(10) . 5_666
O5 Ni1 O5 180.0 . 5_666
N12 Ni1 O6 87.52(11) 5_666 5_666
N12 Ni1 O6 92.48(11) . 5_666
O5 Ni1 O6 90.24(11) . 5_666
O5 Ni1 O6 89.76(11) 5_666 5_666
N12 Ni1 O6 92.48(11) 5_666 .
N12 Ni1 O6 87.52(11) . .
O5 Ni1 O6 89.76(11) . .
O5 Ni1 O6 90.24(11) 5_666 .
O6 Ni1 O6 179.999(1) 5_666 .
C51 O3 H6 111(3) . .
Ni1 O5 H7 125(3) . .
Ni1 O5 H8 111(3) . .
H7 O5 H8 103(4) . .
Ni1 O6 H9 112(3) . .
Ni1 O6 H10 122(3) . .
H9 O6 H10 111(4) . .
H11 O7 H12 103(5) . .
C11 N11 C12 104.4(3) . .
C11 N11 C1 127.3(3) . .
C12 N11 C1 128.3(3) . .
C11 N12 N13 107.9(3) . .
C11 N12 Ni1 124.3(3) . .
N13 N12 Ni1 127.5(2) . .
C12 N13 N12 105.6(3) . .
C6 C1 C2 121.4(4) . .
C6 C1 N11 119.3(3) . .
C2 C1 N11 119.3(3) . .
C1 C2 C3 119.5(3) . .
C1 C2 H1 120.2 . .
C3 C2 H1 120.2 . .
C4 C3 C2 119.4(3) . .
C4 C3 C31 119.5(4) . .
C2 C3 C31 121.1(3) . .
C5 C4 C3 120.2(4) . .
C5 C4 H2 119.9 . .
C3 C4 H2 119.9 . .
C4 C5 C6 120.6(3) . .
C4 C5 C51 120.2(3) . .
C6 C5 C51 119.2(3) . .
C1 C6 C5 118.8(3) . .
C1 C6 H3 120.6 . .
C5 C6 H3 120.6 . .
N12 C11 N11 110.8(3) . .
N12 C11 H4 124.6 . .
N11 C11 H4 124.6 . .
N13 C12 N11 111.2(3) . .
N13 C12 H5 124.4 . .
N11 C12 H5 124.4 . .
O2 C31 O1 124.0(3) . .
O2 C31 C3 118.0(3) . .
O1 C31 C3 118.0(3) . .
O4 C51 O3 124.0(4) . .
O4 C51 C5 124.3(3) . .
O3 C51 C5 111.7(3) . .

loop_
_geom_bond_atom_site_label_1
_geom_bond_atom_site_label_2
_geom_bond_distance
_geom_bond_site_symmetry_2
Ni1 N12 2.067(3) 5_666
Ni1 N12 2.067(3) .
Ni1 O5 2.071(3) .
Ni1 O5 2.071(3) 5_666
Ni1 O6 2.078(3) 5_666
Ni1 O6 2.078(3) .
O1 C31 1.259(4) .
O2 C31 1.258(4) .
O3 C51 1.315(5) .
O3 H6 0.92(5) .
O4 C51 1.201(4) .
O5 H7 0.808(19) .
O5 H8 0.799(19) .
O6 H9 0.81(4) .
O6 H10 0.88(4) .
O7 H11 0.819(19) .
O7 H12 0.823(19) .
O8 H13 0.87(4) .
N11 C11 1.354(5) .
N11 C12 1.370(4) .
N11 C1 1.457(5) .
N12 C11 1.298(5) .
N12 N13 1.400(4) .
N13 C12 1.309(5) .
C1 C6 1.384(5) .
C1 C2 1.391(5) .
C2 C3 1.397(5) .
C2 H1 0.9500 .
C3 C4 1.395(5) .
C3 C31 1.512(5) .
C4 C5 1.389(5) .
C4 H2 0.9500 .
C5 C6 1.391(5) .
C5 C51 1.510(5) .
C6 H3 0.9500 .
C11 H4 0.9500 .
C12 H5 0.9500 .

loop_
_geom_torsion_atom_site_label_1
_geom_torsion_atom_site_label_2
_geom_torsion_atom_site_label_3
_geom_torsion_atom_site_label_4
_geom_torsion
_geom_torsion_site_symmetry_1
N12 Ni1 N12 C11 -2.1(12) 5_666
O5 Ni1 N12 C11 -123.8(3) .
O5 Ni1 N12 C11 56.2(3) 5_666
O6 Ni1 N12 C11 145.9(3) 5_666
O6 Ni1 N12 C11 -34.1(3) .
N12 Ni1 N12 N13 -175.5(11) 5_666
O5 Ni1 N12 N13 62.8(3) .
O5 Ni1 N12 N13 -117.2(3) 5_666
O6 Ni1 N12 N13 -27.6(3) 5_666
O6 Ni1 N12 N13 152.4(3) .
C11 N12 N13 C12 0.2(4) .
Ni1 N12 N13 C12 174.5(2) .
C11 N11 C1 C6 -2.0(5) .
C12 N11 C1 C6 176.4(4) .
C11 N11 C1 C2 178.1(3) .
C12 N11 C1 C2 -3.4(5) .
C6 C1 C2 C3 0.6(5) .
N11 C1 C2 C3 -179.6(3) .
C1 C2 C3 C4 0.3(5) .
C1 C2 C3 C31 179.8(3) .
C2 C3 C4 C5 -0.5(5) .
C31 C3 C4 C5 179.9(3) .
C3 C4 C5 C6 -0.1(5) .
C3 C4 C5 C51 -179.2(3) .
C2 C1 C6 C5 -1.2(5) .
N11 C1 C6 C5 179.0(3) .
C4 C5 C6 C1 0.9(5) .
C51 C5 C6 C1 -180.0(3) .
N13 N12 C11 N11 -0.1(4) .
Ni1 N12 C11 N11 -174.6(2) .
C12 N11 C11 N12 0.0(4) .
C1 N11 C11 N12 178.7(3) .
N12 N13 C12 N11 -0.2(4) .
C11 N11 C12 N13 0.1(4) .
C1 N11 C12 N13 -178.6(3) .
C4 C3 C31 O2 -2.5(5) .
C2 C3 C31 O2 177.9(3) .
C4 C3 C31 O1 177.0(3) .
C2 C3 C31 O1 -2.6(5) .
C4 C5 C51 O4 170.9(4) .
C6 C5 C51 O4 -8.2(5) .
C4 C5 C51 O3 -10.0(5) .
C6 C5 C51 O3 170.9(3) .
